data_7032460
loop_
_publ_author_name
'Geng, Kang'
'Xia, Zhiguo'
'Molokeev, Maxim S.'

_publ_section_title
;
 Crystal structure and luminescence property of a novel blue-emitting
 Cs2xCa2xGd2(1-x)(PO4)2:Eu(2+) (x = 0.36) phosphor.
;
_journal_issue 37
_journal_name_full 'Dalton transactions (Cambridge, England : 2003)'
_journal_page_first 14092
_journal_page_last 14098
_journal_paper_doi 10.1039/c4dt01578a
_journal_volume 43
_journal_year 2014
_chemical_formula_moiety 'Gd1.92 O12 P3, 0.36(Cs3), 1.08(Ca)'
_chemical_formula_sum 'Ca1.08 Cs1.08 Gd1.92 O12 P3'
_chemical_formula_weight 774.13
_space_group_IT_number 180
_symmetry_cell_setting hexagonal
_symmetry_space_group_name_Hall 'P 62 2 (0 0 4)'
_symmetry_space_group_name_H-M 'P 62 2 2'
_cell_angle_alpha 90
_cell_angle_beta 90
_cell_angle_gamma 120
_cell_formula_units_Z 1
_cell_length_a 7.06272(35)
_cell_length_b 7.06272(35)
_cell_length_c 6.32218(33)
_cell_measurement_temperature 300
_cell_volume 273.11(2)
_diffrn_ambient_temperature 300
_diffrn_measurement_device_type
;
D8 ADVANCE Bruker
;
_diffrn_radiation_monochromator none
_diffrn_radiation_probe x-ray
_diffrn_radiation_type
;
 Cu K\a~1~~2~
;
_exptl_absorpt_coefficient_mu 111.679
_exptl_crystal_density_diffrn 4.70376
_pd_char_colour
;
colourless
;
_pd_meas_2theta_range_inc 0.0223
_pd_meas_2theta_range_max 119.9946
_pd_meas_2theta_range_min 5.0072
_pd_meas_scan_method step
_pd_proc_ls_pref_orient_corr
;
Prefered orientation on (0 2 0) plane
;
_pd_proc_ls_profile_function PearsonVII
_pd_proc_ls_prof_R_factor 3.312
_pd_proc_ls_prof_wR_expected 2.279
_pd_proc_ls_prof_wR_factor 4.860
_pd_proc_number_of_points 5156.38565
_pd_spec_mount_mode reflection
_refine_ls_goodness_of_fit_all 2.133
_refine_ls_R_I_factor 1.379
_refine_ls_shift/su_max 0.01000
_cod_duplicate_entry 7032052
_cod_data_source_file c4dt01578a1.cif
_cod_data_source_block a
_cod_original_cell_volume 273.112(31)
_cod_original_sg_symbol_Hall
;
P 62 2c (0 0 1)
;
_cod_original_sg_symbol_H-M P6222
_cod_original_formula_sum
;
Ca1.08 Cs1.08 Gd1.92 O12 P3
;
_cod_database_code 7032460

loop_
_symmetry_equiv_pos_as_xyz
'x, y, z'
'-x, -x+y, -z+1/3'
'-x, -y, z'
'-x+y, -x, z+1/3'
'-x+y, y, -z'
'-y, -x, -z-1/3'
'-y, x-y, z-1/3'
'y, -x+y, z-1/3'
'y, x, -z-1/3'
'x-y, -y, -z'
'x-y, x, z+1/3'
'x, x-y, -z+1/3'

loop_
_atom_site_label
_atom_site_type_symbol
_atom_site_fract_x
_atom_site_fract_y
_atom_site_fract_z
_atom_site_occupancy
_atom_site_B_iso_or_equiv
Cs Cs 0 0 0.5 0.3595(28) 1.00(19)
Gd Gd 0.5 0 0 0.6405(28) 0.99(10)
Ca Ca 0.5 0 0 0.3595(28) 0.99(10)
P P 0.5 0 0.5 1 0.50(18)
O O 0.4282(16) 0.1403(15) 0.3637(14) 1 1.97(31)

loop_
_diffrn_radiation_wavelength
_diffrn_radiation_wavelength_wt
1.5406 1.0000
1.5443 0.5000

loop_
_geom_angle_atom_site_label_1
_geom_angle_atom_site_label_2
_geom_angle_atom_site_label_3
_geom_angle
_geom_angle_site_symmetry_1
_geom_angle_site_symmetry_3
O Cs O 144.23(82) 1_555 3_555
O Cs O 144.38(82) 1_555 5_556
O Cs O 51.37(50) 1_555 10_556
O Gd O 124.18(56) 1_555 2_655
O Gd O 59.71(50) 1_555 3_655
O Gd O 142.23(99) 1_555 5_655
O Gd O 86.07(28) 1_555 7_655
O Gd O 135.56(80) 1_555 10_555
O Gd O 65.21(43) 1_555 12_555
O Gd O 85.76(28) 2_655 5_655
O Gd O 98.59(30) 2_655 7_655
O Ca O 124.18(56) 1_555 2_655
O Ca O 59.71(50) 1_555 3_655
O Ca O 142.23(99) 1_555 5_655
O Ca O 86.07(28) 1_555 7_655
O Ca O 135.56(80) 1_555 10_555
O Ca O 65.21(43) 1_555 12_555
O Ca O 85.76(28) 2_655 5_655
O Ca O 98.59(30) 2_655 7_655
O P O 113.71(53) 1_555 3_655
O P O 114.02(53) 1_555 5_656
O P O 101.1(43) 1_555 10_556

loop_
_geom_bond_atom_site_label_1
_geom_bond_atom_site_label_2
_geom_bond_distance
_geom_bond_site_symmetry_2
Cs O 2.8060(67) .
Gd O 2.6512(85) .
Gd O 2.3366(89) 2_655
Ca O 2.6512(85) .
Ca O 2.3366(89) 2_655
P O 1.5761(79) .
